data_7231500
loop_
_publ_author_name
'Lian, Zhaoxun'
'Zhao, Ning'
'Liu, Ping'
'An, Caixia'
'Wang, Airong'
'Yang, Fengxia'

_publ_section_title
;
 Crystal structures and investigation of the third-order nonlinear optical
 properties of four coordination polymers by using the Z-scan technique
;
_journal_issue 38
_journal_name_full CrystEngComm
_journal_page_first 5833
_journal_paper_doi 10.1039/C8CE01283K
_journal_volume 20
_journal_year 2018
_chemical_formula_moiety 'C44 H34 Co2 N8 O14 S2, C28 H32 Co N8 O2, 7(H2 O)'
_chemical_formula_sum 'C72 H80 Co3 N16 O23 S2'
_chemical_formula_weight 1778.43
_space_group_crystal_system triclinic
_space_group_IT_number 2
_space_group_name_Hall '-P 1'
_space_group_name_H-M_alt 'P -1'
_symmetry_space_group_name_Hall '-P 1'
_symmetry_space_group_name_H-M 'P -1'
_atom_sites_solution_hydrogens mixed
_audit_creation_date 2016-12-09
_audit_creation_method
;
Olex2 1.2
(compiled 2015.09.30 svn.r3233 for OlexSys, GUI svn.r5103)
;
_audit_update_record
;
2018-02-11 deposited with the CCDC.
2018-09-10 downloaded from the CCDC.
;
_cell_angle_alpha 93.574(8)
_cell_angle_beta 91.624(8)
_cell_angle_gamma 112.313(8)
_cell_formula_units_Z 1
_cell_length_a 9.884(5)
_cell_length_b 10.055(5)
_cell_length_c 21.401(10)
_cell_measurement_reflns_used 3326
_cell_measurement_temperature 293(2)
_cell_measurement_theta_max 26.59
_cell_measurement_theta_min 2.38
_cell_volume 1960.7(17)
_computing_cell_refinement 'Nonius CAD4 software'
_computing_data_collection 'Nonius CAD4 software'
_computing_data_reduction 'XCAD (P.McArdle, 2000)'
_computing_molecular_graphics 'Olex2 (Dolomanov et al., 2009)'
_computing_publication_material 'Olex2 (Dolomanov et al., 2009)'
_computing_structure_refinement 'ShelXL (Sheldrick, 2015)'
_computing_structure_solution 'ShelXT (Sheldrick, 2015)'
_diffrn_ambient_temperature 293(2)
_diffrn_detector 'CCD area detector'
_diffrn_detector_area_resol_mean 5.6
_diffrn_detector_type 'Bruker SMART CCD 6000 area detector'
_diffrn_measured_fraction_theta_full 0.978
_diffrn_measured_fraction_theta_max 0.978
_diffrn_measurement_device 'three-circle diffractometer'
_diffrn_measurement_device_type 'Bruker SMART CCD 6000 area detector'
_diffrn_measurement_method 'phi and omega scans'
_diffrn_radiation_monochromator graphite
_diffrn_radiation_probe x-ray
_diffrn_radiation_type MoK\a
_diffrn_radiation_wavelength 0.71073
_diffrn_reflns_av_R_equivalents 0.0301
_diffrn_reflns_av_unetI/netI 0.0617
_diffrn_reflns_Laue_measured_fraction_full 0.978
_diffrn_reflns_Laue_measured_fraction_max 0.978
_diffrn_reflns_limit_h_max 11
_diffrn_reflns_limit_h_min -11
_diffrn_reflns_limit_k_max 11
_diffrn_reflns_limit_k_min -11
_diffrn_reflns_limit_l_max 25
_diffrn_reflns_limit_l_min -22
_diffrn_reflns_number 9774
_diffrn_reflns_point_group_measured_fraction_full 0.978
_diffrn_reflns_point_group_measured_fraction_max 0.978
_diffrn_reflns_theta_full 24.999
_diffrn_reflns_theta_max 24.999
_diffrn_reflns_theta_min 2.196
_diffrn_source 'sealed X-ray tube'
_diffrn_source_target Mo
_exptl_absorpt_coefficient_mu 0.767
_exptl_absorpt_correction_T_max 0.68
_exptl_absorpt_correction_T_min 0.61
_exptl_absorpt_correction_type multi-scan
_exptl_crystal_colour red
_exptl_crystal_colour_primary red
_exptl_crystal_density_diffrn 1.506
_exptl_crystal_density_method 'not measured'
_exptl_crystal_description block
_exptl_crystal_F_000 921
_exptl_crystal_size_max 0.33
_exptl_crystal_size_mid 0.29
_exptl_crystal_size_min 0.28
_refine_diff_density_max 1.189
_refine_diff_density_min -0.552
_refine_diff_density_rms 0.068
_refine_ls_extinction_method none
_refine_ls_goodness_of_fit_ref 1.040
_refine_ls_hydrogen_treatment constr
_refine_ls_matrix_type full
_refine_ls_number_parameters 529
_refine_ls_number_reflns 6757
_refine_ls_number_restraints 0
_refine_ls_restrained_S_all 1.040
_refine_ls_R_factor_all 0.0702
_refine_ls_R_factor_gt 0.0487
_refine_ls_shift/su_max 0.001
_refine_ls_shift/su_mean 0.000
_refine_ls_structure_factor_coef Fsqd
_refine_ls_weighting_details 'w=1/[\s^2^(Fo^2^)+(0.0694P)^2^] where P=(Fo^2^+2Fc^2^)/3'
_refine_ls_weighting_scheme calc
_refine_ls_wR_factor_gt 0.1226
_refine_ls_wR_factor_ref 0.1317
_reflns_Friedel_coverage 0.000
_reflns_number_gt 4968
_reflns_number_total 6757
_reflns_threshold_expression 'I > 2\s(I)'
_cod_data_source_file c8ce01283k2.cif
_cod_data_source_block 06
_cod_depositor_comments 'Adding full bibliography for 7231500--7231503.cif.'
_cod_database_code 7231500
_shelx_space_group_comment
;
The symmetry employed for this shelxl refinement is uniquely defined
by the following loop, which should always be used as a source of
symmetry information in preference to the above space-group names.
They are only intended as comments.
;
_olex2_refinement_description
;
1. Fixed Uiso
 At 1.2 times of:
  All C(H) groups, All C(H,H) groups, All O(H,H) groups
2. Others
 Fixed Sof: O12(0.5) H12C(0.5) H12D(0.5)
3.a Riding coordinates:
 O8(H8A,H8B), O9(H9A,H9B), O10(H10A,H10B), O11(H11A,H11B), O12(H12C,H12D)
3.b Secondary CH2 refined with riding coordinates:
 C12(H12A,H12B), C19(H19A,H19B), C29(H29A,H29B), C33(H33A,H33B)
3.c Aromatic/amide H refined with riding coordinates:
 C2(H2), C4(H4), C6(H6), C9(H9), C10(H10), C11(H11), C15(H15), C16(H16),
 C17(H17), C18(H18), C20(H20), C21(H21), C22(H22), C25(H25), C26(H26), C27(H27),
  C28(H28), C30(H30), C31(H31), C32(H32), C34(H34), C35(H35), C36(H36)
;
_shelx_shelxl_version_number 2014/7
_olex2_submission_special_instructions 'No special instructions were received'

loop_
_space_group_symop_operation_xyz
'x, y, z'
'-x, -y, -z'

loop_
_atom_site_label
_atom_site_type_symbol
_atom_site_fract_x
_atom_site_fract_y
_atom_site_fract_z
_atom_site_U_iso_or_equiv
_atom_site_adp_type
_atom_site_occupancy
_atom_site_site_symmetry_order
_atom_site_calc_flag
_atom_site_refinement_flags_posn
_atom_site_refinement_flags_adp
_atom_site_refinement_flags_occupancy
Co1 Co 0.55182(5) 0.67540(5) 0.55946(2) 0.02710(14) Uani 1 1 d . . .
Co2 Co 1.0000 1.0000 1.0000 0.03702(19) Uani 1 2 d S T P
S1 S 0.76747(11) 1.33045(13) 0.80623(4) 0.0470(3) Uani 1 1 d . . .
O1 O 0.5607(3) 0.8869(3) 0.56228(15) 0.0639(8) Uani 1 1 d . . .
O2 O 0.6517(4) 0.8508(3) 0.65123(17) 0.0734(10) Uani 1 1 d . . .
O3 O 0.5438(3) 1.3597(3) 0.52871(11) 0.0553(7) Uani 1 1 d . . .
O4 O 0.6004(3) 1.5288(3) 0.60735(11) 0.0430(6) Uani 1 1 d . . .
O5 O 0.8826(3) 1.2772(4) 0.81718(12) 0.0720(10) Uani 1 1 d . . .
O6 O 0.6449(3) 1.2717(4) 0.84525(11) 0.0689(9) Uani 1 1 d . . .
O7 O 0.8208(3) 1.4857(4) 0.80742(12) 0.0662(9) Uani 1 1 d . . .
O8 O 1.1673(3) 1.0169(3) 1.06904(11) 0.0520(7) Uani 1 1 d . . .
H8A H 1.1709 1.0288 1.1088 0.062 Uiso 1 1 d R . .
H8B H 1.2512 1.0678 1.0569 0.062 Uiso 1 1 d R . .
O9 O 1.1074(5) 1.0137(5) 1.19294(16) 0.1096(14) Uani 1 1 d . . .
H9A H 1.0894 0.9326 1.2078 0.131 Uiso 1 1 d R . .
H9B H 1.0411 1.0434 1.2041 0.131 Uiso 1 1 d R . .
O10 O 1.3328(4) 0.8487(5) 1.04493(16) 0.1041(14) Uani 1 1 d . . .
H10A H 1.3164 0.8082 1.0792 0.125 Uiso 1 1 d R . .
H10B H 1.2515 0.8460 1.0294 0.125 Uiso 1 1 d R . .
O11 O 0.8821(4) 1.7497(5) 0.7103(2) 0.1247(16) Uani 1 1 d . . .
H11A H 0.8141 1.7383 0.6827 0.150 Uiso 1 1 d R . .
H11B H 0.8670 1.6826 0.7348 0.150 Uiso 1 1 d R . .
O12 O 1.4771(9) 1.1673(10) 1.0433(4) 0.116(3) Uani 0.5 1 d . . .
H12C H 1.5567 1.1758 1.0266 0.139 Uiso 0.5 1 d R . .
H12D H 1.4418 1.0840 1.0570 0.139 Uiso 0.5 1 d R . .
N1 N 0.3454(3) 0.6029(3) 0.59834(12) 0.0356(7) Uani 1 1 d . . .
N2 N 0.1555(3) 0.4679(4) 0.64903(13) 0.0420(8) Uani 1 1 d . . .
N3 N 0.0696(3) 0.1642(4) 0.54613(13) 0.0457(8) Uani 1 1 d . . .
N4 N 0.2412(3) 0.2640(3) 0.48066(12) 0.0356(7) Uani 1 1 d . . .
N5 N 1.1874(3) 1.8351(3) 0.85251(13) 0.0399(7) Uani 1 1 d . . .
N6 N 1.1212(4) 1.9512(3) 0.92843(13) 0.0439(8) Uani 1 1 d . . .
N7 N 1.1682(4) 1.4421(3) 0.95434(13) 0.0437(8) Uani 1 1 d . . .
N8 N 1.1138(3) 1.2270(3) 0.98885(12) 0.0395(7) Uani 1 1 d . . .
C1 C 0.6311(4) 1.0777(4) 0.64352(16) 0.0345(8) Uani 1 1 d . . .
C2 C 0.6016(4) 1.1689(4) 0.60474(15) 0.0301(7) Uani 1 1 d . . .
H2 H 0.5702 1.1370 0.5631 0.036 Uiso 1 1 calc R . .
C3 C 0.6178(3) 1.3071(3) 0.62657(13) 0.0248(7) Uani 1 1 d . . .
C4 C 0.6659(3) 1.3553(3) 0.68868(13) 0.0272(7) Uani 1 1 d . . .
H4 H 0.6762 1.4475 0.7039 0.033 Uiso 1 1 calc R . .
C5 C 0.6983(3) 1.2656(4) 0.72787(14) 0.0301(7) Uani 1 1 d . . .
C6 C 0.6799(4) 1.1266(4) 0.70555(17) 0.0372(8) Uani 1 1 d . . .
H6 H 0.7003 1.0661 0.7321 0.045 Uiso 1 1 calc R . .
C7 C 0.5848(3) 1.4056(4) 0.58408(14) 0.0289(7) Uani 1 1 d . . .
C8 C 0.6142(4) 0.9277(4) 0.6169(2) 0.0499(11) Uani 1 1 d . . .
C9 C 0.2432(5) 0.6648(5) 0.60104(19) 0.0556(11) Uani 1 1 d . . .
H9 H 0.2525 0.7505 0.5840 0.067 Uiso 1 1 calc R . .
C10 C 0.1274(5) 0.5834(5) 0.6321(2) 0.0592(12) Uani 1 1 d . . .
H10 H 0.0444 0.6025 0.6402 0.071 Uiso 1 1 calc R . .
C11 C 0.2876(4) 0.4857(4) 0.62834(16) 0.0387(9) Uani 1 1 d . . .
H11 H 0.3336 0.4218 0.6345 0.046 Uiso 1 1 calc R . .
C12 C 0.0595(5) 0.3500(5) 0.68366(19) 0.0553(11) Uani 1 1 d . . .
H12A H -0.0336 0.3024 0.6600 0.066 Uiso 1 1 calc R . .
H12B H 0.0407 0.3894 0.7235 0.066 Uiso 1 1 calc R . .
C13 C 0.1258(4) 0.2414(4) 0.69530(16) 0.0431(9) Uani 1 1 d . . .
C14 C 0.0981(4) 0.1175(4) 0.65603(16) 0.0435(9) Uani 1 1 d . . .
C15 C 0.1726(5) 0.0289(5) 0.6684(2) 0.0610(12) Uani 1 1 d . . .
H15 H 0.1534 -0.0554 0.6429 0.073 Uiso 1 1 calc R . .
C16 C 0.2762(6) 0.0655(6) 0.7188(3) 0.0746(14) Uani 1 1 d . . .
H16 H 0.3283 0.0075 0.7262 0.090 Uiso 1 1 calc R . .
C17 C 0.3006(5) 0.1873(6) 0.7573(2) 0.0712(14) Uani 1 1 d . . .
H17 H 0.3697 0.2121 0.7908 0.085 Uiso 1 1 calc R . .
C18 C 0.2248(5) 0.2717(5) 0.74670(19) 0.0581(11) Uani 1 1 d . . .
H18 H 0.2393 0.3515 0.7744 0.070 Uiso 1 1 calc R . .
C19 C -0.0045(4) 0.0793(5) 0.59816(17) 0.0596(12) Uani 1 1 d . . .
H19A H -0.0356 -0.0228 0.5857 0.072 Uiso 1 1 calc R . .
H19B H -0.0908 0.0992 0.6074 0.072 Uiso 1 1 calc R . .
C20 C 0.0227(5) 0.2490(5) 0.5116(2) 0.0592(12) Uani 1 1 d . . .
H20 H -0.0650 0.2624 0.5148 0.071 Uiso 1 1 calc R . .
C21 C 0.1283(4) 0.3103(5) 0.47147(18) 0.0518(10) Uani 1 1 d . . .
H21 H 0.1251 0.3739 0.4422 0.062 Uiso 1 1 calc R . .
C22 C 0.2009(4) 0.1773(4) 0.52603(16) 0.0402(9) Uani 1 1 d . . .
H22 H 0.2572 0.1304 0.5424 0.048 Uiso 1 1 calc R . .
C23 C 1.2934(4) 1.5819(4) 0.86598(16) 0.0398(9) Uani 1 1 d . . .
C24 C 1.2942(4) 1.6628(4) 0.81482(16) 0.0408(9) Uani 1 1 d . . .
C25 C 1.4044(5) 1.6923(5) 0.77290(19) 0.0589(12) Uani 1 1 d . . .
H25 H 1.4043 1.7469 0.7394 0.071 Uiso 1 1 calc R . .
C26 C 1.5138(5) 1.6411(6) 0.7808(2) 0.0703(14) Uani 1 1 d . . .
H26 H 1.5862 1.6595 0.7520 0.084 Uiso 1 1 calc R . .
C27 C 1.5170(5) 1.5634(6) 0.8306(2) 0.0691(14) Uani 1 1 d . . .
H27 H 1.5928 1.5312 0.8362 0.083 Uiso 1 1 calc R . .
C28 C 1.4069(5) 1.5324(5) 0.87314(19) 0.0550(11) Uani 1 1 d . . .
H28 H 1.4089 1.4783 0.9066 0.066 Uiso 1 1 calc R . .
C29 C 1.1764(4) 1.7203(4) 0.80382(15) 0.0428(9) Uani 1 1 d . . .
H29A H 1.1852 1.7584 0.7629 0.051 Uiso 1 1 calc R . .
H29B H 1.0811 1.6424 0.8041 0.051 Uiso 1 1 calc R . .
C30 C 1.0789(4) 1.8371(4) 0.88826(17) 0.0434(9) Uani 1 1 d . . .
H30 H 0.9849 1.7661 0.8850 0.052 Uiso 1 1 calc R . .
C31 C 1.2656(5) 2.0259(5) 0.91772(18) 0.0515(10) Uani 1 1 d . . .
H31 H 1.3255 2.1123 0.9395 0.062 Uiso 1 1 calc R . .
C32 C 1.3085(5) 1.9565(4) 0.87126(17) 0.0485(10) Uani 1 1 d . . .
H32 H 1.4009 1.9850 0.8552 0.058 Uiso 1 1 calc R . .
C33 C 1.1731(4) 1.5516(4) 0.91177(16) 0.0452(9) Uani 1 1 d . . .
H33A H 1.1867 1.6405 0.9364 0.054 Uiso 1 1 calc R . .
H33B H 1.0796 1.5205 0.8883 0.054 Uiso 1 1 calc R . .
C34 C 1.0892(4) 1.2996(4) 0.94391(15) 0.0396(9) Uani 1 1 d . . .
H34 H 1.0250 1.2577 0.9091 0.047 Uiso 1 1 calc R . .
C35 C 1.2170(5) 1.3289(4) 1.02942(17) 0.0524(10) Uani 1 1 d . . .
H35 H 1.2578 1.3092 1.0657 0.063 Uiso 1 1 calc R . .
C36 C 1.2508(5) 1.4618(5) 1.00905(17) 0.0575(11) Uani 1 1 d . . .
H36 H 1.3167 1.5487 1.0283 0.069 Uiso 1 1 calc R . .

loop_
_atom_site_aniso_label
_atom_site_aniso_U_11
_atom_site_aniso_U_22
_atom_site_aniso_U_33
_atom_site_aniso_U_23
_atom_site_aniso_U_13
_atom_site_aniso_U_12
Co1 0.0386(3) 0.0219(2) 0.0234(2) -0.00166(17) -0.00597(18) 0.0155(2)
Co2 0.0458(4) 0.0362(4) 0.0339(3) -0.0020(3) -0.0067(3) 0.0224(3)
S1 0.0376(6) 0.0772(8) 0.0271(4) 0.0008(5) -0.0078(4) 0.0239(6)
O1 0.082(2) 0.0328(16) 0.074(2) -0.0190(15) 0.0072(17) 0.0213(15)
O2 0.081(2) 0.0406(18) 0.116(3) 0.0225(18) 0.0290(19) 0.0380(18)
O3 0.0637(19) 0.066(2) 0.0314(13) 0.0052(13) -0.0161(12) 0.0202(15)
O4 0.0608(18) 0.0382(15) 0.0435(13) 0.0113(12) 0.0047(12) 0.0327(13)
O5 0.059(2) 0.130(3) 0.0465(15) 0.0032(17) -0.0174(13) 0.059(2)
O6 0.0504(19) 0.122(3) 0.0343(14) 0.0192(16) 0.0066(12) 0.0302(19)
O7 0.059(2) 0.081(2) 0.0461(16) -0.0211(16) -0.0168(14) 0.0171(17)
O8 0.0532(18) 0.0557(18) 0.0472(15) 0.0058(13) -0.0121(12) 0.0219(14)
O9 0.159(4) 0.125(4) 0.077(2) 0.036(2) 0.007(2) 0.088(3)
O10 0.123(3) 0.152(4) 0.078(2) 0.044(2) 0.012(2) 0.094(3)
O11 0.069(3) 0.127(4) 0.155(4) 0.041(3) -0.004(3) 0.008(3)
O12 0.090(6) 0.118(7) 0.109(6) -0.015(5) -0.011(5) 0.009(5)
N1 0.0434(19) 0.0305(17) 0.0366(15) 0.0022(13) -0.0044(13) 0.0190(14)
N2 0.0378(19) 0.048(2) 0.0403(16) -0.0019(15) 0.0023(14) 0.0170(16)
N3 0.0373(19) 0.057(2) 0.0336(15) -0.0055(15) -0.0010(13) 0.0090(16)
N4 0.0395(18) 0.0332(17) 0.0348(15) 0.0024(13) -0.0034(13) 0.0150(14)
N5 0.052(2) 0.0392(19) 0.0330(15) 0.0035(14) -0.0002(14) 0.0226(16)
N6 0.055(2) 0.0426(19) 0.0413(16) 0.0008(15) -0.0019(15) 0.0279(17)
N7 0.059(2) 0.0371(18) 0.0350(15) -0.0001(14) -0.0072(14) 0.0198(16)
N8 0.050(2) 0.0353(18) 0.0343(15) -0.0011(14) -0.0060(13) 0.0188(15)
C1 0.031(2) 0.0250(18) 0.048(2) 0.0011(16) 0.0073(16) 0.0122(16)
C2 0.0323(19) 0.0262(18) 0.0314(16) -0.0043(14) -0.0028(14) 0.0120(15)
C3 0.0278(18) 0.0226(17) 0.0251(15) 0.0000(13) -0.0030(12) 0.0113(14)
C4 0.0302(19) 0.0252(17) 0.0273(15) -0.0029(14) -0.0051(13) 0.0129(15)
C5 0.0269(19) 0.039(2) 0.0261(15) 0.0054(14) -0.0042(13) 0.0143(16)
C6 0.032(2) 0.036(2) 0.051(2) 0.0186(17) 0.0050(16) 0.0188(17)
C7 0.0248(18) 0.036(2) 0.0280(16) 0.0056(15) 0.0023(13) 0.0138(15)
C8 0.042(2) 0.027(2) 0.089(3) 0.014(2) 0.026(2) 0.0198(19)
C9 0.058(3) 0.060(3) 0.063(3) 0.012(2) 0.004(2) 0.036(2)
C10 0.051(3) 0.074(3) 0.069(3) 0.009(2) 0.005(2) 0.041(3)
C11 0.038(2) 0.040(2) 0.0421(19) -0.0025(17) 0.0030(16) 0.0198(18)
C12 0.046(3) 0.057(3) 0.059(2) -0.001(2) 0.016(2) 0.016(2)
C13 0.036(2) 0.049(2) 0.0354(19) 0.0051(18) 0.0109(16) 0.0055(18)
C14 0.039(2) 0.043(2) 0.0342(18) 0.0038(17) 0.0112(16) -0.0002(18)
C15 0.071(3) 0.040(2) 0.066(3) 0.009(2) 0.022(2) 0.012(2)
C16 0.067(4) 0.070(4) 0.093(4) 0.039(3) 0.015(3) 0.027(3)
C17 0.071(4) 0.071(4) 0.057(3) 0.019(3) -0.010(2) 0.010(3)
C18 0.064(3) 0.055(3) 0.042(2) 0.000(2) 0.000(2) 0.008(2)
C19 0.042(3) 0.065(3) 0.049(2) -0.005(2) 0.0082(19) -0.004(2)
C20 0.041(3) 0.078(3) 0.064(3) -0.003(2) -0.007(2) 0.031(2)
C21 0.049(3) 0.063(3) 0.049(2) 0.008(2) -0.0049(19) 0.028(2)
C22 0.042(2) 0.040(2) 0.0374(19) -0.0006(17) -0.0026(16) 0.0153(18)
C23 0.044(2) 0.037(2) 0.0384(18) -0.0085(16) -0.0061(16) 0.0185(18)
C24 0.048(2) 0.038(2) 0.0349(18) -0.0077(16) -0.0001(16) 0.0170(19)
C25 0.067(3) 0.058(3) 0.052(2) -0.001(2) 0.016(2) 0.023(2)
C26 0.059(3) 0.075(4) 0.072(3) -0.011(3) 0.020(2) 0.021(3)
C27 0.045(3) 0.079(4) 0.084(3) -0.034(3) -0.010(2) 0.032(3)
C28 0.063(3) 0.060(3) 0.049(2) -0.011(2) -0.012(2) 0.035(2)
C29 0.061(3) 0.040(2) 0.0273(17) 0.0010(16) -0.0015(16) 0.020(2)
C30 0.046(2) 0.040(2) 0.047(2) 0.0006(18) -0.0018(18) 0.0209(19)
C31 0.056(3) 0.046(2) 0.049(2) -0.008(2) -0.0054(19) 0.018(2)
C32 0.048(3) 0.046(2) 0.048(2) 0.0015(19) 0.0046(18) 0.015(2)
C33 0.057(3) 0.044(2) 0.042(2) 0.0097(18) 0.0068(18) 0.026(2)
C34 0.051(2) 0.037(2) 0.0309(17) -0.0006(16) -0.0068(16) 0.0181(19)
C35 0.064(3) 0.048(3) 0.038(2) 0.0034(19) -0.0182(18) 0.015(2)
C36 0.079(3) 0.041(2) 0.041(2) -0.0002(19) -0.019(2) 0.013(2)

loop_
_atom_type_symbol
_atom_type_description
_atom_type_scat_dispersion_real
_atom_type_scat_dispersion_imag
_atom_type_scat_source
C C 0.0033 0.0016 'International Tables Vol C Tables 4.2.6.8 and 6.1.1.4'
H H 0.0000 0.0000 'International Tables Vol C Tables 4.2.6.8 and 6.1.1.4'
Co Co 0.3494 0.9721 'International Tables Vol C Tables 4.2.6.8 and 6.1.1.4'
N N 0.0061 0.0033 'International Tables Vol C Tables 4.2.6.8 and 6.1.1.4'
O O 0.0106 0.0060 'International Tables Vol C Tables 4.2.6.8 and 6.1.1.4'
S S 0.1246 0.1234 'International Tables Vol C Tables 4.2.6.8 and 6.1.1.4'

loop_
_geom_angle_atom_site_label_1
_geom_angle_atom_site_label_2
_geom_angle_atom_site_label_3
_geom_angle
_geom_angle_site_symmetry_1
_geom_angle_site_symmetry_3
O1 Co1 N1 91.48(11) . .
O1 Co1 N4 91.78(11) . 2_666
O3 Co1 O1 88.87(12) 2_676 .
O3 Co1 O4 125.86(11) 2_676 1_545
O3 Co1 N1 90.99(11) 2_676 .
O3 Co1 N4 88.62(11) 2_676 2_666
O4 Co1 O1 145.27(12) 1_545 .
O4 Co1 N1 88.53(11) 1_545 .
O4 Co1 N4 89.05(10) 1_545 2_666
N1 Co1 N4 176.71(11) . 2_666
O8 Co2 O8 180.00(14) 2_777 .
O8 Co2 N8 88.17(11) . .
O8 Co2 N8 88.17(11) 2_777 2_777
O8 Co2 N8 91.83(11) . 2_777
O8 Co2 N8 91.83(11) 2_777 .
N6 Co2 O8 89.34(11) 1_545 2_777
N6 Co2 O8 89.34(11) 2_787 .
N6 Co2 O8 90.66(11) 1_545 .
N6 Co2 O8 90.66(11) 2_787 2_777
N6 Co2 N6 180.0 2_787 1_545
N6 Co2 N8 90.40(12) 1_545 2_777
N6 Co2 N8 89.60(12) 2_787 2_777
N6 Co2 N8 90.40(12) 2_787 .
N6 Co2 N8 89.60(12) 1_545 .
N8 Co2 N8 180.0 2_777 .
O5 S1 C5 105.00(16) . .
O6 S1 O5 113.7(2) . .
O6 S1 C5 106.02(17) . .
O7 S1 O5 113.2(2) . .
O7 S1 O6 112.38(19) . .
O7 S1 C5 105.71(16) . .
C8 O1 Co1 98.6(3) . .
C7 O3 Co1 163.8(3) . 2_676
C7 O4 Co1 123.8(2) . 1_565
Co2 O8 H8A 131.3 . .
Co2 O8 H8B 110.4 . .
H8A O8 H8B 107.7 . .
H9A O9 H9B 107.7 . .
H10A O10 H10B 107.7 . .
H11A O11 H11B 116.5 . .
H12C O12 H12D 107.7 . .
C9 N1 Co1 129.9(3) . .
C11 N1 Co1 126.0(2) . .
C11 N1 C9 104.1(3) . .
C10 N2 C12 126.1(3) . .
C11 N2 C10 106.1(3) . .
C11 N2 C12 127.8(3) . .
C20 N3 C19 127.4(4) . .
C22 N3 C19 126.0(3) . .
C22 N3 C20 106.5(3) . .
C21 N4 Co1 131.0(3) . 2_666
C22 N4 Co1 124.0(2) . 2_666
C22 N4 C21 104.8(3) . .
C30 N5 C29 125.4(3) . .
C30 N5 C32 106.9(3) . .
C32 N5 C29 127.7(3) . .
C30 N6 Co2 127.7(3) . 1_565
C30 N6 C31 104.9(3) . .
C31 N6 Co2 127.1(2) . 1_565
C34 N7 C33 125.6(3) . .
C34 N7 C36 107.1(3) . .
C36 N7 C33 127.1(3) . .
C34 N8 Co2 126.7(2) . .
C34 N8 C35 105.0(3) . .
C35 N8 Co2 128.0(2) . .
C2 C1 C6 119.1(3) . .
C2 C1 C8 119.2(3) . .
C6 C1 C8 121.6(3) . .
C1 C2 H2 119.4 . .
C1 C2 C3 121.2(3) . .
C3 C2 H2 119.4 . .
C2 C3 C4 119.4(3) . .
C2 C3 C7 120.9(3) . .
C4 C3 C7 119.6(3) . .
C3 C4 H4 120.0 . .
C5 C4 C3 119.9(3) . .
C5 C4 H4 120.0 . .
C4 C5 S1 119.7(3) . .
C4 C5 C6 120.0(3) . .
C6 C5 S1 120.2(2) . .
C1 C6 H6 119.9 . .
C5 C6 C1 120.2(3) . .
C5 C6 H6 119.9 . .
O3 C7 O4 124.7(3) . .
O3 C7 C3 117.9(3) . .
O4 C7 C3 117.3(3) . .
O1 C8 C1 118.4(4) . .
O2 C8 O1 123.2(4) . .
O2 C8 C1 118.4(4) . .
N1 C9 H9 124.9 . .
C10 C9 N1 110.2(4) . .
C10 C9 H9 124.9 . .
N2 C10 H10 126.6 . .
C9 C10 N2 106.8(3) . .
C9 C10 H10 126.6 . .
N1 C11 N2 112.9(3) . .
N1 C11 H11 123.5 . .
N2 C11 H11 123.5 . .
N2 C12 H12A 109.2 . .
N2 C12 H12B 109.2 . .
N2 C12 C13 111.9(3) . .
H12A C12 H12B 107.9 . .
C13 C12 H12A 109.2 . .
C13 C12 H12B 109.2 . .
C14 C13 C12 123.4(4) . .
C14 C13 C18 119.2(4) . .
C18 C13 C12 117.3(4) . .
C13 C14 C19 122.5(4) . .
C15 C14 C13 119.1(4) . .
C15 C14 C19 118.4(4) . .
C14 C15 H15 119.8 . .
C14 C15 C16 120.3(4) . .
C16 C15 H15 119.8 . .
C15 C16 H16 120.2 . .
C17 C16 C15 119.6(5) . .
C17 C16 H16 120.2 . .
C16 C17 H17 119.8 . .
C18 C17 C16 120.3(4) . .
C18 C17 H17 119.8 . .
C13 C18 H18 119.3 . .
C17 C18 C13 121.3(4) . .
C17 C18 H18 119.3 . .
N3 C19 C14 110.3(3) . .
N3 C19 H19A 109.6 . .
N3 C19 H19B 109.6 . .
C14 C19 H19A 109.6 . .
C14 C19 H19B 109.6 . .
H19A C19 H19B 108.1 . .
N3 C20 H20 126.6 . .
C21 C20 N3 106.8(3) . .
C21 C20 H20 126.6 . .
N4 C21 H21 125.3 . .
C20 C21 N4 109.5(4) . .
C20 C21 H21 125.3 . .
N3 C22 H22 123.8 . .
N4 C22 N3 112.5(3) . .
N4 C22 H22 123.8 . .
C24 C23 C33 120.2(3) . .
C28 C23 C24 117.9(4) . .
C28 C23 C33 121.9(4) . .
C23 C24 C29 121.2(3) . .
C25 C24 C23 120.8(3) . .
C25 C24 C29 118.0(4) . .
C24 C25 H25 120.0 . .
C26 C25 C24 120.1(4) . .
C26 C25 H25 120.0 . .
C25 C26 H26 119.7 . .
C27 C26 C25 120.5(4) . .
C27 C26 H26 119.7 . .
C26 C27 H27 119.9 . .
C26 C27 C28 120.1(4) . .
C28 C27 H27 119.9 . .
C23 C28 H28 119.7 . .
C27 C28 C23 120.6(4) . .
C27 C28 H28 119.7 . .
N5 C29 C24 111.0(3) . .
N5 C29 H29A 109.4 . .
N5 C29 H29B 109.4 . .
C24 C29 H29A 109.4 . .
C24 C29 H29B 109.4 . .
H29A C29 H29B 108.0 . .
N5 C30 H30 124.0 . .
N6 C30 N5 112.0(4) . .
N6 C30 H30 124.0 . .
N6 C31 H31 124.8 . .
C32 C31 N6 110.5(4) . .
C32 C31 H31 124.8 . .
N5 C32 H32 127.2 . .
C31 C32 N5 105.7(4) . .
C31 C32 H32 127.2 . .
N7 C33 C23 114.1(3) . .
N7 C33 H33A 108.7 . .
N7 C33 H33B 108.7 . .
C23 C33 H33A 108.7 . .
C23 C33 H33B 108.7 . .
H33A C33 H33B 107.6 . .
N7 C34 H34 124.1 . .
N8 C34 N7 111.8(3) . .
N8 C34 H34 124.1 . .
N8 C35 H35 124.9 . .
C36 C35 N8 110.3(3) . .
C36 C35 H35 124.9 . .
N7 C36 H36 127.1 . .
C35 C36 N7 105.8(4) . .
C35 C36 H36 127.1 . .

loop_
_geom_bond_atom_site_label_1
_geom_bond_atom_site_label_2
_geom_bond_distance
_geom_bond_site_symmetry_2
Co1 O1 2.092(3) .
Co1 O3 2.035(2) 2_676
Co1 O4 2.038(2) 1_545
Co1 N1 2.105(3) .
Co1 N4 2.124(3) 2_666
Co2 O8 2.136(2) 2_777
Co2 O8 2.136(2) .
Co2 N6 2.116(3) 1_545
Co2 N6 2.116(3) 2_787
Co2 N8 2.160(3) 2_777
Co2 N8 2.160(3) .
S1 O5 1.449(3) .
S1 O6 1.446(3) .
S1 O7 1.444(4) .
S1 C5 1.779(3) .
O1 C8 1.247(5) .
O2 C8 1.244(5) .
O3 Co1 2.035(2) 2_676
O3 C7 1.242(4) .
O4 Co1 2.038(2) 1_565
O4 C7 1.257(4) .
O8 H8A 0.8497 .
O8 H8B 0.8503 .
O9 H9A 0.8499 .
O9 H9B 0.8499 .
O10 H10A 0.8500 .
O10 H10B 0.8501 .
O11 H11A 0.8505 .
O11 H11B 0.8501 .
O12 H12C 0.8501 .
O12 H12D 0.8501 .
N1 C9 1.374(5) .
N1 C11 1.316(4) .
N2 C10 1.360(5) .
N2 C11 1.341(4) .
N2 C12 1.467(5) .
N3 C19 1.481(5) .
N3 C20 1.360(5) .
N3 C22 1.340(4) .
N4 Co1 2.124(3) 2_666
N4 C21 1.376(4) .
N4 C22 1.313(4) .
N5 C29 1.476(4) .
N5 C30 1.340(4) .
N5 C32 1.374(5) .
N6 Co2 2.116(3) 1_565
N6 C30 1.312(5) .
N6 C31 1.371(5) .
N7 C33 1.459(4) .
N7 C34 1.347(5) .
N7 C36 1.368(5) .
N8 C34 1.314(4) .
N8 C35 1.374(5) .
C1 C2 1.377(5) .
C1 C6 1.393(5) .
C1 C8 1.525(5) .
C2 H2 0.9300 .
C2 C3 1.386(4) .
C3 C4 1.392(4) .
C3 C7 1.502(4) .
C4 H4 0.9300 .
C4 C5 1.385(4) .
C5 C6 1.391(5) .
C6 H6 0.9300 .
C9 H9 0.9300 .
C9 C10 1.349(6) .
C10 H10 0.9300 .
C11 H11 0.9300 .
C12 H12A 0.9700 .
C12 H12B 0.9700 .
C12 C13 1.501(6) .
C13 C14 1.389(5) .
C13 C18 1.390(6) .
C14 C15 1.386(6) .
C14 C19 1.511(5) .
C15 H15 0.9300 .
C15 C16 1.396(7) .
C16 H16 0.9300 .
C16 C17 1.369(7) .
C17 H17 0.9300 .
C17 C18 1.353(6) .
C18 H18 0.9300 .
C19 H19A 0.9700 .
C19 H19B 0.9700 .
C20 H20 0.9300 .
C20 C21 1.354(6) .
C21 H21 0.9300 .
C22 H22 0.9300 .
C23 C24 1.402(5) .
C23 C28 1.397(5) .
C23 C33 1.515(5) .
C24 C25 1.387(5) .
C24 C29 1.503(5) .
C25 H25 0.9300 .
C25 C26 1.373(6) .
C26 H26 0.9300 .
C26 C27 1.367(7) .
C27 H27 0.9300 .
C27 C28 1.395(6) .
C28 H28 0.9300 .
C29 H29A 0.9700 .
C29 H29B 0.9700 .
C30 H30 0.9300 .
C31 H31 0.9300 .
C31 C32 1.348(5) .
C32 H32 0.9300 .
C33 H33A 0.9700 .
C33 H33B 0.9700 .
C34 H34 0.9300 .
C35 H35 0.9300 .
C35 C36 1.353(6) .
C36 H36 0.9300 .

loop_
_geom_torsion_atom_site_label_1
_geom_torsion_atom_site_label_2
_geom_torsion_atom_site_label_3
_geom_torsion_atom_site_label_4
_geom_torsion
_geom_torsion_site_symmetry_1
Co1 O1 C8 O2 3.3(4) .
Co1 O1 C8 C1 -175.2(3) .
Co1 O3 C7 O4 -27.4(11) 2_676
Co1 O3 C7 C3 152.4(8) 2_676
Co1 O4 C7 O3 3.0(5) 1_565
Co1 O4 C7 C3 -176.8(2) 1_565
Co1 N1 C9 C10 -178.1(3) .
Co1 N1 C11 N2 178.8(2) .
Co1 N4 C21 C20 -174.9(3) 2_666
Co1 N4 C22 N3 175.5(2) 2_666
Co2 N6 C30 N5 -175.0(2) 1_565
Co2 N6 C31 C32 175.0(3) 1_565
Co2 N8 C34 N7 173.2(2) .
Co2 N8 C35 C36 -173.3(3) .
S1 C5 C6 C1 -177.6(2) .
O5 S1 C5 C4 -138.1(3) .
O5 S1 C5 C6 40.4(3) .
O6 S1 C5 C4 101.2(3) .
O6 S1 C5 C6 -80.2(3) .
O7 S1 C5 C4 -18.2(3) .
O7 S1 C5 C6 160.3(3) .
N1 C9 C10 N2 -0.3(5) .
N2 C12 C13 C14 -93.7(4) .
N2 C12 C13 C18 83.3(4) .
N3 C20 C21 N4 0.1(5) .
N6 C31 C32 N5 0.0(4) .
N8 C35 C36 N7 -0.6(5) .
C1 C2 C3 C4 0.5(5) .
C1 C2 C3 C7 -179.7(3) .
C2 C1 C6 C5 0.1(5) .
C2 C1 C8 O1 -6.7(5) .
C2 C1 C8 O2 174.7(3) .
C2 C3 C4 C5 0.6(5) .
C2 C3 C7 O3 -0.6(5) .
C2 C3 C7 O4 179.2(3) .
C3 C4 C5 S1 177.2(2) .
C3 C4 C5 C6 -1.4(5) .
C4 C3 C7 O3 179.2(3) .
C4 C3 C7 O4 -1.0(4) .
C4 C5 C6 C1 1.0(5) .
C6 C1 C2 C3 -0.9(5) .
C6 C1 C8 O1 175.3(3) .
C6 C1 C8 O2 -3.3(5) .
C7 C3 C4 C5 -179.2(3) .
C8 C1 C2 C3 -178.9(3) .
C8 C1 C6 C5 178.1(3) .
C9 N1 C11 N2 0.9(4) .
C10 N2 C11 N1 -1.1(4) .
C10 N2 C12 C13 -179.1(4) .
C11 N1 C9 C10 -0.3(4) .
C11 N2 C10 C9 0.8(4) .
C11 N2 C12 C13 0.1(5) .
C12 N2 C10 C9 -179.8(4) .
C12 N2 C11 N1 179.6(3) .
C12 C13 C14 C15 175.5(4) .
C12 C13 C14 C19 -1.2(5) .
C12 C13 C18 C17 -173.4(4) .
C13 C14 C15 C16 -1.4(6) .
C13 C14 C19 N3 79.1(4) .
C14 C13 C18 C17 3.7(6) .
C14 C15 C16 C17 2.1(7) .
C15 C14 C19 N3 -97.7(4) .
C15 C16 C17 C18 0.1(7) .
C16 C17 C18 C13 -3.0(7) .
C18 C13 C14 C15 -1.4(5) .
C18 C13 C14 C19 -178.1(3) .
C19 N3 C20 C21 177.2(4) .
C19 N3 C22 N4 -177.5(3) .
C19 C14 C15 C16 175.5(4) .
C20 N3 C19 C14 -125.9(4) .
C20 N3 C22 N4 -0.4(4) .
C21 N4 C22 N3 0.5(4) .
C22 N3 C19 C14 50.6(5) .
C22 N3 C20 C21 0.2(4) .
C22 N4 C21 C20 -0.4(4) .
C23 C24 C25 C26 0.7(6) .
C23 C24 C29 N5 68.9(5) .
C24 C23 C28 C27 0.2(6) .
C24 C23 C33 N7 167.6(3) .
C24 C25 C26 C27 -1.4(7) .
C25 C24 C29 N5 -110.9(4) .
C25 C26 C27 C28 1.6(7) .
C26 C27 C28 C23 -1.0(7) .
C28 C23 C24 C25 -0.1(5) .
C28 C23 C24 C29 -179.9(3) .
C28 C23 C33 N7 -12.9(5) .
C29 N5 C30 N6 178.7(3) .
C29 N5 C32 C31 -178.5(3) .
C29 C24 C25 C26 -179.5(4) .
C30 N5 C29 C24 -125.8(4) .
C30 N5 C32 C31 -0.1(4) .
C30 N6 C31 C32 0.2(4) .
C31 N6 C30 N5 -0.3(4) .
C32 N5 C29 C24 52.3(5) .
C32 N5 C30 N6 0.3(4) .
C33 N7 C34 N8 176.0(3) .
C33 N7 C36 C35 -175.1(3) .
C33 C23 C24 C25 179.4(4) .
C33 C23 C24 C29 -0.4(5) .
C33 C23 C28 C27 -179.3(4) .
C34 N7 C33 C23 -90.9(5) .
C34 N7 C36 C35 -0.2(4) .
C34 N8 C35 C36 1.3(5) .
C35 N8 C34 N7 -1.5(4) .
C36 N7 C33 C23 83.0(5) .
C36 N7 C34 N8 1.1(4) .
